data_2220950
loop_
_publ_author_name
'Abdul Rahman, Mohd Basyaruddin'
'Omar, Emmy Maryati'
'Ng, Shie Ling'
'Kia, Reza'
'Fun, Hoong-Kun'

_publ_section_title
;
 1<i>H</i>,3<i>H</i>-Imidazolium
 (<i>R</i>,<i>S</i>)-camphor-10-sulfonate
;
_journal_coeditor_code WW2136
_journal_issue 2
_journal_name_full 'Acta Crystallographica Section E'
_journal_page_first o224
_journal_page_last o225
_journal_paper_doi 10.1107/S1600536808043742
_journal_volume 65
_journal_year 2009
_chemical_formula_iupac 'C3 H5 N2 +, C10 H15 O4 S -'
_chemical_formula_moiety 'C3 H5 N2 +, C10 H15 O4 S -'
_chemical_formula_sum 'C13 H20 N2 O4 S'
_chemical_formula_weight 300.37
_chemical_name_systematic
;
1<i>H</i>,3<i>H</i>-Imidazolium (2<i>R</i>,5<i>S</i>)-camphor-10-sulfonate
;
_space_group_IT_number 4
_symmetry_cell_setting monoclinic
_symmetry_space_group_name_Hall 'P 2yb'
_symmetry_space_group_name_H-M 'P 1 21 1'
_atom_sites_solution_hydrogens geom
_atom_sites_solution_primary direct
_atom_sites_solution_secondary difmap
_audit_creation_method SHELXL-97
_cell_angle_alpha 90.00
_cell_angle_beta 90.7570(10)
_cell_angle_gamma 90.00
_cell_formula_units_Z 4
_cell_length_a 9.1362(2)
_cell_length_b 12.0126(2)
_cell_length_c 13.2526(3)
_cell_measurement_reflns_used 9809
_cell_measurement_temperature 100.00(10)
_cell_measurement_theta_max 38.93
_cell_measurement_theta_min 2.29
_cell_volume 1454.34(5)
_computing_cell_refinement 'SAINT (Bruker, 2005)'
_computing_data_collection 'APEX2 (Bruker, 2005)'
_computing_data_reduction 'SAINT (Bruker, 2005)'
_computing_molecular_graphics 'SHELXTL (Sheldrick, 2008)'
_computing_publication_material 'SHELXTL (Sheldrick, 2008) and PLATON (Spek, 2003)'
_computing_structure_refinement 'SHELXTL (Sheldrick, 2008)'
_computing_structure_solution 'SHELXTL (Sheldrick, 2008)'
_diffrn_ambient_temperature 100.00(10)
_diffrn_measured_fraction_theta_full 0.997
_diffrn_measured_fraction_theta_max 0.997
_diffrn_measurement_device_type
;
Bruker SMART APEXII CCD area-detector
;
_diffrn_measurement_method '\f and \w'
_diffrn_radiation_monochromator graphite
_diffrn_radiation_source 'fine-focus sealed tube'
_diffrn_radiation_type MoK\a
_diffrn_radiation_wavelength 0.71073
_diffrn_reflns_av_R_equivalents 0.0217
_diffrn_reflns_av_sigmaI/netI 0.0251
_diffrn_reflns_limit_h_max 13
_diffrn_reflns_limit_h_min -13
_diffrn_reflns_limit_k_max 18
_diffrn_reflns_limit_k_min -17
_diffrn_reflns_limit_l_max 20
_diffrn_reflns_limit_l_min -17
_diffrn_reflns_number 25973
_diffrn_reflns_theta_full 32.50
_diffrn_reflns_theta_max 32.50
_diffrn_reflns_theta_min 1.54
_diffrn_standards_number 0
_exptl_absorpt_coefficient_mu 0.237
_exptl_absorpt_correction_T_max 0.9561
_exptl_absorpt_correction_T_min 0.8995
_exptl_absorpt_correction_type multi-scan
_exptl_absorpt_process_details '(<i>SADABS</i>; Bruker, 2005)'
_exptl_crystal_colour colourless
_exptl_crystal_density_diffrn 1.372
_exptl_crystal_density_method 'not measured'
_exptl_crystal_description block
_exptl_crystal_F_000 640
_exptl_crystal_size_max 0.46
_exptl_crystal_size_mid 0.45
_exptl_crystal_size_min 0.19
_refine_diff_density_max 0.528
_refine_diff_density_min -0.339
_refine_ls_abs_structure_details 'Flack (1983), 4199 Friedel pairs'
_refine_ls_abs_structure_Flack 0.01(3)
_refine_ls_extinction_method none
_refine_ls_goodness_of_fit_ref 1.066
_refine_ls_hydrogen_treatment constr
_refine_ls_matrix_type full
_refine_ls_number_parameters 355
_refine_ls_number_reflns 9954
_refine_ls_number_restraints 1
_refine_ls_restrained_S_all 1.066
_refine_ls_R_factor_all 0.0320
_refine_ls_R_factor_gt 0.0306
_refine_ls_shift/su_max 0.002
_refine_ls_shift/su_mean 0.000
_refine_ls_structure_factor_coef Fsqd
_refine_ls_weighting_details 'calc w=1/[\s^2^(Fo^2^)+(0.0470P)^2^+0.3247P] where P=(Fo^2^+2Fc^2^)/3'
_refine_ls_weighting_scheme calc
_refine_ls_wR_factor_gt 0.0808
_refine_ls_wR_factor_ref 0.0826
_reflns_number_gt 9652
_reflns_number_total 9954
_reflns_threshold_expression I>2\s(I)
_cod_data_source_file ww2136.cif
_cod_data_source_block I
_cod_depositor_comments
;
The following automatic conversions were performed:
'_symmetry_cell_setting' value 'Monoclinic' changed to 'monoclinic'
according to '/home/saulius/struct/CIF-dictionaries/cif_core.dic'
dictionary named 'cif_core.dic' version 2.4.1 from 2010-06-29.

Automatic conversion script
Id: cif_fix_enum 1527 2010-12-29 10:47:43Z saulius 

The following automatic conversions were performed:

'_symmetry_cell_setting' value 'Monoclinic' changed to 'monoclinic'
according to /home/saulius/struct/CIF-dictionaries/cif_core.dic
dictionary named 'cif_core.dic' version 2.4.1 from 2010-06-29.

Automatic conversion script
Id: cif_fix_values 1715 2011-07-08 13:25:40Z adriana 
;
_cod_original_sg_symbol_H-M 'P 21'
_cod_database_code 2220950
_cod_database_fobs_code 2220950

loop_
_symmetry_equiv_pos_as_xyz
'x, y, z'
'-x, y+1/2, -z'

loop_
_atom_site_type_symbol
_atom_site_label
_atom_site_fract_x
_atom_site_fract_y
_atom_site_fract_z
_atom_site_U_iso_or_equiv
_atom_site_adp_type
_atom_site_calc_flag
_atom_site_refinement_flags
_atom_site_occupancy
_atom_site_disorder_assembly
_atom_site_disorder_group
S S1A 1.27663(3) 0.30766(2) -0.033021(19) 0.01112(5) Uani d . 1 . .
O O1A 1.29170(10) 0.19188(8) 0.00012(7) 0.01629(16) Uani d . 1 . .
O O2A 1.37452(10) 0.38323(9) 0.02074(7) 0.01975(18) Uani d . 1 . .
O O3A 1.28934(9) 0.31774(8) -0.14282(6) 0.01632(16) Uani d . 1 . .
O O4A 1.17524(10) 0.29350(10) 0.20717(7) 0.0227(2) Uani d . 1 . .
C C1A 1.09258(13) 0.35344(13) -0.00674(10) 0.0230(3) Uani d . 1 . .
H H1AA 1.0990 0.4290 0.0189 0.028 Uiso calc R 1 . .
H H1AB 1.0396 0.3569 -0.0706 0.028 Uiso calc R 1 . .
C C2A 1.00007(12) 0.28760(11) 0.06562(9) 0.0161(2) Uani d . 1 A .
C C3A 1.05299(13) 0.27735(10) 0.17433(9) 0.0146(2) Uani d . 1 . .
C C4A 0.91989(14) 0.24497(12) 0.23603(10) 0.0206(2) Uani d . 1 . .
H H4AA 0.8990 0.3005 0.2870 0.025 Uiso calc R 1 . .
H H4AB 0.9338 0.1733 0.2684 0.025 Uiso calc R 1 . .
C C5A 0.79837(14) 0.24006(14) 0.15568(11) 0.0238(3) Uani d . 1 A .
H H5AA 0.6991 0.2465 0.1822 0.029 Uiso calc R 1 . .
C C6A 0.8249(2) 0.13498(19) 0.09277(16) 0.0449(5) Uani d . 1 . .
H H6AA 0.7441 0.1211 0.0463 0.054 Uiso calc R 1 . .
H H6AB 0.8390 0.0703 0.1356 0.054 Uiso calc R 1 . .
C C7A 0.96719(18) 0.16430(16) 0.03538(13) 0.0334(4) Uani d . 1 . .
H H7AA 0.9522 0.1576 -0.0370 0.040 Uiso calc R 1 . .
H H7AB 1.0470 0.1158 0.0560 0.040 Uiso calc R 1 . .
C C8A 0.84295(13) 0.33538(17) 0.08391(10) 0.0290(3) Uani d . 1 . .
C C9A 0.7508(3) 0.3652(4) -0.0072(2) 0.0259(7) Uiso d P 0.547(9) A 1
H H9AA 0.7369 0.3004 -0.0486 0.039 Uiso calc PR 0.547(9) A 1
H H9AB 0.7993 0.4219 -0.0452 0.039 Uiso calc PR 0.547(9) A 1
H H9AC 0.6574 0.3923 0.0143 0.039 Uiso calc PR 0.547(9) A 1
C C9C 0.7443(3) 0.3212(4) -0.0153(2) 0.0206(8) Uiso d P 0.453(9) A 2
H H9CA 0.7518 0.2461 -0.0395 0.031 Uiso calc PR 0.453(9) A 2
H H9CB 0.7775 0.3717 -0.0663 0.031 Uiso calc PR 0.453(9) A 2
H H9CC 0.6441 0.3374 0.0001 0.031 Uiso calc PR 0.453(9) A 2
C C10A 0.8557(3) 0.4563(2) 0.1473(2) 0.0172(6) Uiso d P 0.547(9) A 1
H H10A 0.9196 0.4470 0.2047 0.026 Uiso calc PR 0.547(9) A 1
H H10B 0.7604 0.4783 0.1694 0.026 Uiso calc PR 0.547(9) A 1
H H10C 0.8945 0.5127 0.1038 0.026 Uiso calc PR 0.547(9) A 1
C C10C 0.8303(4) 0.4391(3) 0.1224(3) 0.0212(8) Uiso d P 0.453(9) A 2
H H10D 0.7510 0.4773 0.0890 0.032 Uiso calc PR 0.453(9) A 2
H H10E 0.9197 0.4793 0.1123 0.032 Uiso calc PR 0.453(9) A 2
H H10F 0.8110 0.4344 0.1934 0.032 Uiso calc PR 0.453(9) A 2
N N1A 0.44499(11) 0.14307(9) 0.76374(8) 0.01573(18) Uiso d . 1 . .
H H1AC 0.3885 0.1977 0.7787 0.019 Uiso calc R 1 . .
N N2A 0.56872(12) 0.02395(9) 0.67786(8) 0.01563(18) Uani d . 1 . .
H H2AA 0.6054 -0.0114 0.6278 0.019 Uiso calc R 1 . .
C C11A 0.47931(13) 0.11135(11) 0.67088(9) 0.0155(2) Uani d . 1 . .
H H11A 0.4466 0.1445 0.6113 0.019 Uiso calc R 1 . .
C C12A 0.51470(14) 0.07405(12) 0.83219(9) 0.0176(2) Uani d . 1 . .
H H12A 0.5091 0.0780 0.9021 0.021 Uiso calc R 1 . .
C C13A 0.59299(14) -0.00070(11) 0.77835(10) 0.0177(2) Uani d . 1 . .
H H13A 0.6516 -0.0575 0.8042 0.021 Uiso calc R 1 . .
S S1B 1.29554(3) 0.33636(2) 0.532398(19) 0.01117(5) Uani d . 1 . .
O O1B 1.30840(10) 0.45125(8) 0.49628(7) 0.01658(16) Uani d . 1 . .
O O2B 1.32660(9) 0.32743(8) 0.64062(6) 0.01474(15) Uani d . 1 . .
O O3B 1.37993(10) 0.25718(8) 0.47370(7) 0.01687(17) Uani d . 1 . .
O O4B 0.95635(13) 0.47418(10) 0.40752(8) 0.0267(2) Uani d . 1 . .
C C1B 1.10979(12) 0.29462(11) 0.51462(9) 0.0165(2) Uani d . 1 . .
H H1BA 1.0902 0.2916 0.4426 0.020 Uiso calc R 1 . .
H H1BB 1.1005 0.2193 0.5402 0.020 Uiso calc R 1 . .
C C2B 0.98994(12) 0.36491(10) 0.56233(9) 0.0141(2) Uani d . 1 . .
C C3B 0.91119(14) 0.44242(11) 0.48786(10) 0.0186(2) Uani d . 1 . .
C C4B 0.76277(16) 0.46991(13) 0.53347(11) 0.0233(3) Uani d . 1 . .
H H4BA 0.6828 0.4448 0.4903 0.028 Uiso calc R 1 . .
H H4BB 0.7526 0.5491 0.5456 0.028 Uiso calc R 1 . .
C C5B 0.76907(13) 0.40436(11) 0.63263(10) 0.0185(2) Uani d . 1 . .
H H5BA 0.6734 0.3897 0.6625 0.022 Uiso calc R 1 . .
C C6B 0.87688(15) 0.46647(12) 0.70195(11) 0.0217(2) Uani d . 1 . .
H H6BA 0.8732 0.4381 0.7704 0.026 Uiso calc R 1 . .
H H6BB 0.8563 0.5457 0.7026 0.026 Uiso calc R 1 . .
C C7B 1.02824(14) 0.44215(12) 0.65360(11) 0.0199(2) Uani d . 1 . .
H H7BA 1.0933 0.4049 0.7012 0.024 Uiso calc R 1 . .
H H7BB 1.0743 0.5104 0.6311 0.024 Uiso calc R 1 . .
C C8B 0.85559(12) 0.29851(11) 0.60317(9) 0.0154(2) Uani d . 1 . .
C C9B 0.89102(17) 0.22292(13) 0.69361(11) 0.0244(3) Uani d . 1 . .
H H9BA 0.8036 0.1854 0.7143 0.037 Uiso calc R 1 . .
H H9BB 0.9285 0.2672 0.7485 0.037 Uiso calc R 1 . .
H H9BC 0.9631 0.1690 0.6746 0.037 Uiso calc R 1 . .
C C10B 0.78064(14) 0.22785(12) 0.52073(11) 0.0207(2) Uani d . 1 . .
H H10G 0.6992 0.1888 0.5490 0.031 Uiso calc R 1 . .
H H10H 0.8494 0.1752 0.4945 0.031 Uiso calc R 1 . .
H H10I 0.7465 0.2755 0.4672 0.031 Uiso calc R 1 . .
N N1B 0.42936(11) 0.12226(9) 0.17235(8) 0.01373(17) Uani d . 1 . .
H H1BC 0.3802 0.1537 0.1244 0.016 Uiso calc R 1 . .
N N2B 0.56682(11) 0.00652(9) 0.25337(9) 0.01636(19) Uani d . 1 . .
H H2BA 0.6221 -0.0496 0.2668 0.020 Uiso calc R 1 . .
C C11B 0.50552(13) 0.02832(11) 0.16403(9) 0.0153(2) Uani d . 1 . .
H H11B 0.5143 -0.0145 0.1060 0.018 Uiso calc R 1 . .
C C12B 0.44173(13) 0.16124(11) 0.27007(9) 0.0154(2) Uani d . 1 . .
H H12B 0.3992 0.2253 0.2960 0.018 Uiso calc R 1 . .
C C13B 0.52797(14) 0.08788(11) 0.32086(9) 0.0171(2) Uani d . 1 . .
H H13B 0.5556 0.0918 0.3886 0.021 Uiso calc R 1 . .

loop_
_atom_site_aniso_label
_atom_site_aniso_U_11
_atom_site_aniso_U_22
_atom_site_aniso_U_33
_atom_site_aniso_U_12
_atom_site_aniso_U_13
_atom_site_aniso_U_23
S1A 0.01090(10) 0.01332(11) 0.00917(10) 0.00054(8) 0.00172(8) 0.00011(8)
O1A 0.0197(4) 0.0149(4) 0.0142(4) 0.0028(3) -0.0013(3) 0.0028(3)
O2A 0.0213(4) 0.0211(5) 0.0168(4) -0.0046(3) -0.0011(3) -0.0040(3)
O3A 0.0219(4) 0.0171(4) 0.0101(3) 0.0017(3) 0.0030(3) 0.0002(3)
O4A 0.0188(4) 0.0302(6) 0.0189(4) 0.0012(4) -0.0020(3) -0.0005(4)
C1A 0.0152(5) 0.0307(7) 0.0232(6) 0.0082(5) 0.0075(4) 0.0153(5)
C2A 0.0115(4) 0.0247(6) 0.0120(5) 0.0004(4) 0.0019(3) 0.0015(4)
C3A 0.0164(5) 0.0129(5) 0.0146(5) 0.0023(4) 0.0019(4) 0.0019(4)
C4A 0.0213(5) 0.0236(6) 0.0171(5) 0.0022(5) 0.0067(4) 0.0062(5)
C5A 0.0161(5) 0.0345(8) 0.0211(6) -0.0054(5) 0.0068(4) -0.0012(5)
C6A 0.0342(8) 0.0530(12) 0.0480(10) -0.0286(8) 0.0241(8) -0.0278(9)
C7A 0.0280(7) 0.0392(9) 0.0333(8) -0.0180(6) 0.0153(6) -0.0200(7)
C8A 0.0121(5) 0.0538(10) 0.0212(6) 0.0088(6) 0.0043(4) 0.0164(6)
N2A 0.0192(4) 0.0139(5) 0.0138(4) 0.0027(3) 0.0020(3) 0.0009(3)
C11A 0.0179(5) 0.0141(5) 0.0146(5) 0.0019(4) 0.0010(4) 0.0013(4)
C12A 0.0200(5) 0.0203(6) 0.0124(5) 0.0010(4) 0.0012(4) 0.0017(4)
C13A 0.0195(5) 0.0186(6) 0.0151(5) 0.0032(4) 0.0009(4) 0.0034(4)
S1B 0.01270(10) 0.01178(11) 0.00904(10) 0.00008(8) 0.00085(8) -0.00100(8)
O1B 0.0207(4) 0.0140(4) 0.0151(4) -0.0021(3) 0.0020(3) 0.0028(3)
O2B 0.0204(4) 0.0147(4) 0.0091(3) 0.0010(3) -0.0011(3) -0.0004(3)
O3B 0.0161(4) 0.0197(4) 0.0148(4) 0.0036(3) 0.0019(3) -0.0045(3)
O4B 0.0345(5) 0.0241(5) 0.0217(5) -0.0021(4) 0.0052(4) 0.0054(4)
C1B 0.0143(4) 0.0160(5) 0.0192(5) -0.0007(4) 0.0007(4) -0.0069(4)
C2B 0.0132(4) 0.0127(5) 0.0164(5) -0.0005(3) 0.0020(4) -0.0034(4)
C3B 0.0216(5) 0.0129(5) 0.0213(6) -0.0010(4) 0.0023(4) -0.0001(4)
C4B 0.0219(6) 0.0204(6) 0.0277(7) 0.0068(5) 0.0021(5) 0.0034(5)
C5B 0.0154(5) 0.0174(6) 0.0230(6) 0.0023(4) 0.0050(4) -0.0003(4)
C6B 0.0206(5) 0.0207(6) 0.0239(6) 0.0017(4) 0.0057(5) -0.0081(5)
C7B 0.0170(5) 0.0200(6) 0.0227(6) -0.0009(4) 0.0038(4) -0.0099(5)
C8B 0.0155(4) 0.0143(5) 0.0165(5) -0.0011(4) 0.0031(4) 0.0005(4)
C9B 0.0316(7) 0.0209(7) 0.0208(6) 0.0027(5) 0.0048(5) 0.0050(5)
C10B 0.0185(5) 0.0195(6) 0.0243(6) -0.0061(4) 0.0019(4) -0.0039(5)
N1B 0.0142(4) 0.0156(5) 0.0114(4) 0.0014(3) -0.0004(3) 0.0017(3)
N2B 0.0139(4) 0.0138(5) 0.0214(5) 0.0016(3) 0.0000(4) 0.0036(4)
C11B 0.0145(5) 0.0149(5) 0.0165(5) 0.0000(4) 0.0026(4) -0.0016(4)
C12B 0.0167(5) 0.0162(5) 0.0132(5) 0.0013(4) 0.0020(4) -0.0015(4)
C13B 0.0184(5) 0.0193(6) 0.0136(5) -0.0026(4) -0.0007(4) 0.0029(4)

loop_
_atom_type_symbol
_atom_type_description
_atom_type_scat_dispersion_real
_atom_type_scat_dispersion_imag
_atom_type_scat_source
C C 0.0033 0.0016 'International Tables Vol C Tables 4.2.6.8 and 6.1.1.4'
H H 0.0000 0.0000 'International Tables Vol C Tables 4.2.6.8 and 6.1.1.4'
N N 0.0061 0.0033 'International Tables Vol C Tables 4.2.6.8 and 6.1.1.4'
O O 0.0106 0.0060 'International Tables Vol C Tables 4.2.6.8 and 6.1.1.4'
S S 0.1246 0.1234 'International Tables Vol C Tables 4.2.6.8 and 6.1.1.4'

loop_
_geom_angle_atom_site_label_1
_geom_angle_atom_site_label_2
_geom_angle_atom_site_label_3
_geom_angle_site_symmetry_1
_geom_angle_site_symmetry_3
_geom_angle
_geom_angle_publ_flag
O2A S1A O1A . . 113.02(6) ?
O2A S1A O3A . . 112.24(6) ?
O1A S1A O3A . . 111.57(5) ?
O2A S1A C1A . . 106.46(7) ?
O1A S1A C1A . . 108.37(6) ?
O3A S1A C1A . . 104.61(6) ?
C2A C1A S1A . . 119.53(9) ?
C2A C1A H1AA . . 107.4 ?
S1A C1A H1AA . . 107.4 ?
C2A C1A H1AB . . 107.4 ?
S1A C1A H1AB . . 107.4 ?
H1AA C1A H1AB . . 107.0 ?
C1A C2A C3A . . 118.10(11) ?
C1A C2A C7A . . 116.16(11) ?
C3A C2A C7A . . 102.95(11) ?
C1A C2A C8A . . 115.32(11) ?
C3A C2A C8A . . 99.42(9) ?
C7A C2A C8A . . 102.31(12) ?
O4A C3A C2A . . 127.55(11) ?
O4A C3A C4A . . 125.97(11) ?
C2A C3A C4A . . 106.46(10) ?
C3A C4A C5A . . 102.31(10) ?
C3A C4A H4AA . . 111.3 ?
C5A C4A H4AA . . 111.3 ?
C3A C4A H4AB . . 111.3 ?
C5A C4A H4AB . . 111.3 ?
H4AA C4A H4AB . . 109.2 ?
C4A C5A C6A . . 106.96(14) ?
C4A C5A C8A . . 101.83(11) ?
C6A C5A C8A . . 103.31(13) ?
C4A C5A H5AA . . 114.5 ?
C6A C5A H5AA . . 114.5 ?
C8A C5A H5AA . . 114.5 ?
C5A C6A C7A . . 102.63(13) ?
C5A C6A H6AA . . 111.2 ?
C7A C6A H6AA . . 111.2 ?
C5A C6A H6AB . . 111.2 ?
C7A C6A H6AB . . 111.2 ?
H6AA C6A H6AB . . 109.2 ?
C6A C7A C2A . . 104.38(13) ?
C6A C7A H7AA . . 110.9 ?
C2A C7A H7AA . . 110.9 ?
C6A C7A H7AB . . 110.9 ?
C2A C7A H7AB . . 110.9 ?
H7AA C7A H7AB . . 108.9 ?
C10C C8A C9A . . 91.9(2) ?
C10C C8A C5A . . 115.18(19) ?
C9A C8A C5A . . 121.34(19) ?
C10C C8A C2A . . 118.6(2) ?
C9A C8A C2A . . 117.82(16) ?
C5A C8A C2A . . 94.20(11) ?
C10C C8A C9C . . 111.1(2) ?
C9A C8A C9C . . 19.89(13) ?
C5A C8A C9C . . 106.14(19) ?
C2A C8A C9C . . 110.03(16) ?
C10C C8A C10A . . 11.72(18) ?
C9A C8A C10A . . 103.2(2) ?
C5A C8A C10A . . 110.47(13) ?
C2A C8A C10A . . 109.62(14) ?
C9C C8A C10A . . 122.6(2) ?
C8A C9A H9AA . . 109.5 ?
C8A C9A H9AB . . 109.5 ?
H9AA C9A H9AB . . 109.5 ?
C8A C9A H9AC . . 109.5 ?
H9AA C9A H9AC . . 109.5 ?
H9AB C9A H9AC . . 109.5 ?
C8A C9C H9CA . . 109.5 ?
C8A C9C H9CB . . 109.5 ?
H9CA C9C H9CB . . 109.5 ?
C8A C9C H9CC . . 109.5 ?
H9CA C9C H9CC . . 109.5 ?
H9CB C9C H9CC . . 109.5 ?
C8A C10A H10A . . 109.5 ?
C8A C10A H10B . . 109.5 ?
H10A C10A H10B . . 109.5 ?
C8A C10A H10C . . 109.5 ?
H10A C10A H10C . . 109.5 ?
H10B C10A H10C . . 109.5 ?
C8A C10C H10D . . 109.5 ?
C8A C10C H10E . . 109.5 ?
H10D C10C H10E . . 109.5 ?
C8A C10C H10F . . 109.5 ?
H10D C10C H10F . . 109.5 ?
H10E C10C H10F . . 109.5 ?
C11A N1A C12A . . 108.91(11) ?
C11A N1A H1AC . . 125.5 ?
C12A N1A H1AC . . 125.5 ?
C11A N2A C13A . . 109.07(11) ?
C11A N2A H2AA . . 125.5 ?
C13A N2A H2AA . . 125.5 ?
N1A C11A N2A . . 108.26(11) ?
N1A C11A H11A . . 125.9 ?
N2A C11A H11A . . 125.9 ?
C13A C12A N1A . . 107.11(11) ?
C13A C12A H12A . . 126.4 ?
N1A C12A H12A . . 126.4 ?
C12A C13A N2A . . 106.65(11) ?
C12A C13A H13A . . 126.7 ?
N2A C13A H13A . . 126.7 ?
O3B S1B O2B . . 112.27(5) ?
O3B S1B O1B . . 113.28(6) ?
O2B S1B O1B . . 111.96(5) ?
O3B S1B C1B . . 104.81(5) ?
O2B S1B C1B . . 106.33(5) ?
O1B S1B C1B . . 107.57(6) ?
C2B C1B S1B . . 118.47(8) ?
C2B C1B H1BA . . 107.7 ?
S1B C1B H1BA . . 107.7 ?
C2B C1B H1BB . . 107.7 ?
S1B C1B H1BB . . 107.7 ?
H1BA C1B H1BB . . 107.1 ?
C1B C2B C3B . . 113.79(10) ?
C1B C2B C7B . . 119.69(10) ?
C3B C2B C7B . . 103.70(10) ?
C1B C2B C8B . . 115.55(10) ?
C3B C2B C8B . . 99.72(9) ?
C7B C2B C8B . . 101.75(9) ?
O4B C3B C4B . . 126.53(13) ?
O4B C3B C2B . . 126.68(12) ?
C4B C3B C2B . . 106.78(10) ?
C3B C4B C5B . . 101.81(10) ?
C3B C4B H4BA . . 111.4 ?
C5B C4B H4BA . . 111.4 ?
C3B C4B H4BB . . 111.4 ?
C5B C4B H4BB . . 111.4 ?
H4BA C4B H4BB . . 109.3 ?
C6B C5B C4B . . 106.29(12) ?
C6B C5B C8B . . 102.98(10) ?
C4B C5B C8B . . 102.65(10) ?
C6B C5B H5BA . . 114.5 ?
C4B C5B H5BA . . 114.5 ?
C8B C5B H5BA . . 114.5 ?
C5B C6B C7B . . 103.23(10) ?
C5B C6B H6BA . . 111.1 ?
C7B C6B H6BA . . 111.1 ?
C5B C6B H6BB . . 111.1 ?
C7B C6B H6BB . . 111.1 ?
H6BA C6B H6BB . . 109.1 ?
C6B C7B C2B . . 103.83(10) ?
C6B C7B H7BA . . 111.0 ?
C2B C7B H7BA . . 111.0 ?
C6B C7B H7BB . . 111.0 ?
C2B C7B H7BB . . 111.0 ?
H7BA C7B H7BB . . 109.0 ?
C9B C8B C10B . . 108.40(11) ?
C9B C8B C5B . . 113.06(11) ?
C10B C8B C5B . . 114.08(10) ?
C9B C8B C2B . . 114.39(10) ?
C10B C8B C2B . . 112.29(10) ?
C5B C8B C2B . . 94.24(9) ?
C8B C9B H9BA . . 109.5 ?
C8B C9B H9BB . . 109.5 ?
H9BA C9B H9BB . . 109.5 ?
C8B C9B H9BC . . 109.5 ?
H9BA C9B H9BC . . 109.5 ?
H9BB C9B H9BC . . 109.5 ?
C8B C10B H10G . . 109.5 ?
C8B C10B H10H . . 109.5 ?
H10G C10B H10H . . 109.5 ?
C8B C10B H10I . . 109.5 ?
H10G C10B H10I . . 109.5 ?
H10H C10B H10I . . 109.5 ?
C11B N1B C12B . . 109.21(10) ?
C11B N1B H1BC . . 125.4 ?
C12B N1B H1BC . . 125.4 ?
C11B N2B C13B . . 109.28(11) ?
C11B N2B H2BA . . 125.4 ?
C13B N2B H2BA . . 125.4 ?
N2B C11B N1B . . 107.93(11) ?
N2B C11B H11B . . 126.0 ?
N1B C11B H11B . . 126.0 ?
C13B C12B N1B . . 106.57(11) ?
C13B C12B H12B . . 126.7 ?
N1B C12B H12B . . 126.7 ?
C12B C13B N2B . . 107.01(11) ?
C12B C13B H13B . . 126.5 ?
N2B C13B H13B . . 126.5 ?

loop_
_geom_bond_atom_site_label_1
_geom_bond_atom_site_label_2
_geom_bond_site_symmetry_2
_geom_bond_distance
_geom_bond_publ_flag
S1A O2A . 1.4542(10) ?
S1A O1A . 1.4645(9) ?
S1A O3A . 1.4663(8) ?
S1A C1A . 1.8074(12) ?
O4A C3A . 1.2090(15) ?
C1A C2A . 1.5102(17) ?
C1A H1AA . 0.9700 ?
C1A H1AB . 0.9700 ?
C2A C3A . 1.5185(16) ?
C2A C7A . 1.563(2) ?
C2A C8A . 1.5678(17) ?
C3A C4A . 1.5248(17) ?
C4A C5A . 1.529(2) ?
C4A H4AA . 0.9700 ?
C4A H4AB . 0.9700 ?
C5A C6A . 1.534(2) ?
C5A C8A . 1.547(2) ?
C5A H5AA . 0.9800 ?
C6A C7A . 1.555(2) ?
C6A H6AA . 0.9700 ?
C6A H6AB . 0.9700 ?
C7A H7AA . 0.9700 ?
C7A H7AB . 0.9700 ?
C8A C10C . 1.352(5) ?
C8A C9A . 1.506(3) ?
C8A C9C . 1.594(3) ?
C8A C10A . 1.681(4) ?
C9A H9AA . 0.9600 ?
C9A H9AB . 0.9600 ?
C9A H9AC . 0.9600 ?
C9C H9CA . 0.9600 ?
C9C H9CB . 0.9600 ?
C9C H9CC . 0.9600 ?
C10A H10A . 0.9600 ?
C10A H10B . 0.9600 ?
C10A H10C . 0.9600 ?
C10C H10D . 0.9600 ?
C10C H10E . 0.9600 ?
C10C H10F . 0.9600 ?
N1A C11A . 1.3297(16) ?
N1A C12A . 1.3786(17) ?
N1A H1AC . 0.8600 ?
N2A C11A . 1.3327(16) ?
N2A C13A . 1.3793(16) ?
N2A H2AA . 0.8600 ?
C11A H11A . 0.9300 ?
C12A C13A . 1.3566(18) ?
C12A H12A . 0.9300 ?
C13A H13A . 0.9300 ?
S1B O3B . 1.4560(9) ?
S1B O2B . 1.4622(8) ?
S1B O1B . 1.4661(9) ?
S1B C1B . 1.7822(12) ?
O4B C3B . 1.2088(17) ?
C1B C2B . 1.5264(16) ?
C1B H1BA . 0.9700 ?
C1B H1BB . 0.9700 ?
C2B C3B . 1.5297(18) ?
C2B C7B . 1.5606(18) ?
C2B C8B . 1.5663(16) ?
C3B C4B . 1.5280(19) ?
C4B C5B . 1.532(2) ?
C4B H4BA . 0.9700 ?
C4B H4BB . 0.9700 ?
C5B C6B . 1.532(2) ?
C5B C8B . 1.5499(18) ?
C5B H5BA . 0.9800 ?
C6B C7B . 1.5593(18) ?
C6B H6BA . 0.9700 ?
C6B H6BB . 0.9700 ?
C7B H7BA . 0.9700 ?
C7B H7BB . 0.9700 ?
C8B C9B . 1.5347(19) ?
C8B C10B . 1.5374(18) ?
C9B H9BA . 0.9600 ?
C9B H9BB . 0.9600 ?
C9B H9BC . 0.9600 ?
C10B H10G . 0.9600 ?
C10B H10H . 0.9600 ?
C10B H10I . 0.9600 ?
N1B C11B . 1.3311(16) ?
N1B C12B . 1.3803(15) ?
N1B H1BC . 0.8600 ?
N2B C11B . 1.3291(16) ?
N2B C13B . 1.3747(17) ?
N2B H2BA . 0.8600 ?
C11B H11B . 0.9300 ?
C12B C13B . 1.3552(18) ?
C12B H12B . 0.9300 ?
C13B H13B . 0.9300 ?

loop_
_geom_hbond_atom_site_label_D
_geom_hbond_atom_site_label_H
_geom_hbond_atom_site_label_A
_geom_hbond_site_symmetry_A
_geom_hbond_distance_DH
_geom_hbond_distance_HA
_geom_hbond_distance_DA
_geom_hbond_angle_DHA
_geom_hbond_publ_flag
N1A H1AC O2B 1_455 0.8600 2.4600 2.9479(14) 116.00 y
N1A H1AC O3A 1_456 0.8600 2.0000 2.8293(14) 161.00 y
N2A H2AA O1B 2_746 0.8600 1.8900 2.7235(14) 164.00 y
N1B H1BC O1A 1_455 0.8600 1.8800 2.7231(14) 165.00 y
N2B H2BA O2B 2_746 0.8600 1.9700 2.7412(14) 148.00 y
N2B H2BA O3A 2_745 0.8600 2.4300 3.0111(14) 125.00 y
C7A H7AB O1A . 0.9700 2.5300 3.0257(19) 111.00 y
C11A H11A O2B 1_455 0.9300 2.4900 2.9716(16) 113.00 y
C11A H11A O3B 1_455 0.9300 2.3500 3.2648(15) 170.00 y
C11B H11B O2A 2_745 0.9300 2.3300 3.2103(16) 159.00 y
C9A H9AC O2A 1_455 0.9600 2.5900 3.469(3) 152.00 y
C12B H12B O3B 1_455 0.9300 2.3900 2.9950(15) 122.00 y
C12B H12B O4A 1_455 0.9300 2.4900 3.0155(16) 116.00 y
C13A H13A O2A 2_746 0.9300 2.4400 3.0167(16) 120.00 y
C13A H13A O4A 2_746 0.9300 2.3900 3.2591(17) 155.00 y
C13B H13B O1B 2_746 0.9300 2.5800 3.2720(16) 131.00 y
C7B H7BA O2B . 0.9700 2.4700 3.0613(16) 119.00 y
C5A H5AA Cg1 1_555 0.9800 2.8300 3.5459(5) 131.00 y

loop_
_geom_torsion_atom_site_label_1
_geom_torsion_atom_site_label_2
_geom_torsion_atom_site_label_3
_geom_torsion_atom_site_label_4
_geom_torsion_site_symmetry_1
_geom_torsion_site_symmetry_2
_geom_torsion_site_symmetry_3
_geom_torsion_site_symmetry_4
_geom_torsion
_geom_torsion_publ_flag
O2A S1A C1A C2A . . . . -105.42(12) ?
O1A S1A C1A C2A . . . . 16.45(14) ?
O3A S1A C1A C2A . . . . 135.58(11) ?
S1A C1A C2A C3A . . . . 62.08(16) ?
S1A C1A C2A C7A . . . . -60.97(16) ?
S1A C1A C2A C8A . . . . 179.34(11) ?
C1A C2A C3A O4A . . . . -18.12(19) ?
C7A C2A C3A O4A . . . . 111.36(15) ?
C8A C2A C3A O4A . . . . -143.57(14) ?
C1A C2A C3A C4A . . . . 160.54(11) ?
C7A C2A C3A C4A . . . . -69.99(12) ?
C8A C2A C3A C4A . . . . 35.08(13) ?
O4A C3A C4A C5A . . . . 178.27(13) ?
C2A C3A C4A C5A . . . . -0.41(13) ?
C3A C4A C5A C6A . . . . 72.78(14) ?
C3A C4A C5A C8A . . . . -35.27(14) ?
C4A C5A C6A C7A . . . . -68.92(19) ?
C8A C5A C6A C7A . . . . 38.09(18) ?
C5A C6A C7A C2A . . . . -4.3(2) ?
C1A C2A C7A C6A . . . . -156.62(14) ?
C3A C2A C7A C6A . . . . 72.72(16) ?
C8A C2A C7A C6A . . . . -30.11(17) ?
C4A C5A C8A C10C . . . . -68.8(2) ?
C6A C5A C8A C10C . . . . -179.6(2) ?
C4A C5A C8A C9A . . . . -178.0(2) ?
C6A C5A C8A C9A . . . . 71.1(2) ?
C4A C5A C8A C2A . . . . 55.64(13) ?
C6A C5A C8A C2A . . . . -55.21(14) ?
C4A C5A C8A C9C . . . . 167.90(17) ?
C6A C5A C8A C9C . . . . 57.05(19) ?
C4A C5A C8A C10A . . . . -57.12(16) ?
C6A C5A C8A C10A . . . . -167.96(15) ?
C1A C2A C8A C10C . . . . -60.1(2) ?
C3A C2A C8A C10C . . . . 67.3(2) ?
C7A C2A C8A C10C . . . . 172.9(2) ?
C1A C2A C8A C9A . . . . 49.3(3) ?
C3A C2A C8A C9A . . . . 176.6(2) ?
C7A C2A C8A C9A . . . . -77.8(3) ?
C1A C2A C8A C5A . . . . 178.22(12) ?
C3A C2A C8A C5A . . . . -54.43(12) ?
C7A C2A C8A C5A . . . . 51.17(13) ?
C1A C2A C8A C9C . . . . 69.4(2) ?
C3A C2A C8A C9C . . . . -163.3(2) ?
C7A C2A C8A C9C . . . . -57.7(2) ?
C1A C2A C8A C10A . . . . -68.30(16) ?
C3A C2A C8A C10A . . . . 59.06(15) ?
C7A C2A C8A C10A . . . . 164.65(14) ?
C12A N1A C11A N2A . . . . 0.11(14) ?
C13A N2A C11A N1A . . . . -0.31(14) ?
C11A N1A C12A C13A . . . . 0.14(15) ?
N1A C12A C13A N2A . . . . -0.32(15) ?
C11A N2A C13A C12A . . . . 0.40(15) ?
O3B S1B C1B C2B . . . . -176.85(9) ?
O2B S1B C1B C2B . . . . 64.08(11) ?
O1B S1B C1B C2B . . . . -56.02(11) ?
S1B C1B C2B C3B . . . . 101.52(11) ?
S1B C1B C2B C7B . . . . -21.79(16) ?
S1B C1B C2B C8B . . . . -143.94(9) ?
C1B C2B C3B O4B . . . . -20.75(19) ?
C7B C2B C3B O4B . . . . 110.90(15) ?
C8B C2B C3B O4B . . . . -144.36(14) ?
C1B C2B C3B C4B . . . . 157.98(11) ?
C7B C2B C3B C4B . . . . -70.38(12) ?
C8B C2B C3B C4B . . . . 34.36(12) ?
O4B C3B C4B C5B . . . . 178.76(14) ?
C2B C3B C4B C5B . . . . 0.04(14) ?
C3B C4B C5B C6B . . . . 72.54(13) ?
C3B C4B C5B C8B . . . . -35.24(13) ?
C4B C5B C6B C7B . . . . -71.47(13) ?
C8B C5B C6B C7B . . . . 36.08(13) ?
C5B C6B C7B C2B . . . . -1.55(14) ?
C1B C2B C7B C6B . . . . -161.59(11) ?
C3B C2B C7B C6B . . . . 70.33(12) ?
C8B C2B C7B C6B . . . . -32.87(13) ?
C6B C5B C8B C9B . . . . 63.83(13) ?
C4B C5B C8B C9B . . . . 174.13(11) ?
C6B C5B C8B C10B . . . . -171.69(11) ?
C4B C5B C8B C10B . . . . -61.40(13) ?
C6B C5B C8B C2B . . . . -54.96(11) ?
C4B C5B C8B C2B . . . . 55.33(11) ?
C1B C2B C8B C9B . . . . 66.55(14) ?
C3B C2B C8B C9B . . . . -171.07(11) ?
C7B C2B C8B C9B . . . . -64.75(13) ?
C1B C2B C8B C10B . . . . -57.54(14) ?
C3B C2B C8B C10B . . . . 64.84(12) ?
C7B C2B C8B C10B . . . . 171.16(11) ?
C1B C2B C8B C5B . . . . -175.74(10) ?
C3B C2B C8B C5B . . . . -53.37(10) ?
C7B C2B C8B C5B . . . . 52.95(11) ?
C13B N2B C11B N1B . . . . 0.55(14) ?
C12B N1B C11B N2B . . . . -0.35(14) ?
C11B N1B C12B C13B . . . . 0.01(14) ?
N1B C12B C13B N2B . . . . 0.32(13) ?
C11B N2B C13B C12B . . . . -0.54(14) ?
